data_4027170
loop_
_publ_author_name
'Li-Rong Wen'
'Yong-Jie Shi'
'Guang-Yuan Liu'
'Ming Li'

_publ_section_title
;
 Modulating the Reactivity of Functionalized N,S-Ketene Acetal in MCR:
 Selective Synthesis of Tetrahydropyridines and
 Thiochromeno[2,3-b]pyridines via DABCO-Catalyzed Tandem Annulation
;
_journal_name_full 'Journal of Organic Chemistry'
_journal_page_first 4252
_journal_page_last 4260
_journal_paper_doi 10.1021/jo202665q
_journal_volume 77
_journal_year 2012
_chemical_formula_moiety 'C31 H20 Cl2 N2 O2 S'
_chemical_formula_sum 'C31 H20 Cl2 N2 O2 S'
_chemical_formula_weight 555.45
_chemical_name_systematic
; 
 ? 
;
_space_group_IT_number 14
_symmetry_cell_setting monoclinic
_symmetry_space_group_name_Hall '-P 2yn'
_symmetry_space_group_name_H-M 'P 1 21/n 1'
_atom_sites_solution_hydrogens geom
_atom_sites_solution_primary direct
_atom_sites_solution_secondary difmap
_audit_creation_method SHELXL-97
_cell_angle_alpha 90.00
_cell_angle_beta 92.392(3)
_cell_angle_gamma 90.00
_cell_formula_units_Z 4
_cell_length_a 9.5186(18)
_cell_length_b 17.509(4)
_cell_length_c 15.532(3)
_cell_measurement_reflns_used 4629
_cell_measurement_temperature 173(2)
_cell_measurement_theta_max 27.48
_cell_measurement_theta_min 1.75
_cell_volume 2586.3(9)
_computing_cell_refinement 'CrystalClear (Rigaku Inc., 2007)'
_computing_data_collection 'CrystalClear (Rigaku Inc., 2007)'
_computing_data_reduction 'CrystalClear (Rigaku Inc., 2007)'
_computing_molecular_graphics 'XP in Siemens SHELXTL (Sheldrick, 1994)'
_computing_publication_material 'SHELX97 (Sheldrick, 1997)'
_computing_structure_refinement 'SHELXL-97 (Sheldrick, 1997)'
_computing_structure_solution 'SHELXS-97 (Sheldrick, 1990)'
_diffrn_ambient_temperature 173(2)
_diffrn_measured_fraction_theta_full 0.991
_diffrn_measured_fraction_theta_max 0.991
_diffrn_measurement_device_type 'Saturn724+ CCD'
_diffrn_measurement_method '\w scans at fixed \c = 45\%'
_diffrn_radiation_monochromator graphite
_diffrn_radiation_source 'sealed tube'
_diffrn_radiation_type MoK\a
_diffrn_radiation_wavelength 0.71073
_diffrn_reflns_av_R_equivalents 0.0285
_diffrn_reflns_av_sigmaI/netI 0.0400
_diffrn_reflns_limit_h_max 7
_diffrn_reflns_limit_h_min -12
_diffrn_reflns_limit_k_max 16
_diffrn_reflns_limit_k_min -22
_diffrn_reflns_limit_l_max 20
_diffrn_reflns_limit_l_min -18
_diffrn_reflns_number 12180
_diffrn_reflns_theta_full 27.49
_diffrn_reflns_theta_max 27.49
_diffrn_reflns_theta_min 2.46
_exptl_absorpt_coefficient_mu 0.365
_exptl_absorpt_correction_T_max 0.8983
_exptl_absorpt_correction_T_min 0.8385
_exptl_absorpt_correction_type multi-scan
_exptl_absorpt_process_details 'CrystalClear (Rigaku Inc., 2007)'
_exptl_crystal_colour yellow
_exptl_crystal_density_diffrn 1.427
_exptl_crystal_description block
_exptl_crystal_F_000 1144
_exptl_crystal_size_max 0.50
_exptl_crystal_size_mid 0.40
_exptl_crystal_size_min 0.30
_refine_diff_density_max 0.291
_refine_diff_density_min -0.252
_refine_diff_density_rms 0.057
_refine_ls_extinction_method none
_refine_ls_goodness_of_fit_ref 1.160
_refine_ls_hydrogen_treatment constr
_refine_ls_matrix_type full
_refine_ls_number_parameters 343
_refine_ls_number_reflns 5896
_refine_ls_number_restraints 0
_refine_ls_restrained_S_all 1.160
_refine_ls_R_factor_all 0.0688
_refine_ls_R_factor_gt 0.0606
_refine_ls_shift/su_max 0.000
_refine_ls_shift/su_mean 0.000
_refine_ls_structure_factor_coef Fsqd
_refine_ls_weighting_details 'calc w=1/[\s^2^(Fo^2^)+(0.0425P)^2^+1.7413P] where P=(Fo^2^+2Fc^2^)/3'
_refine_ls_weighting_scheme calc
_refine_ls_wR_factor_gt 0.1286
_refine_ls_wR_factor_ref 0.1339
_reflns_number_gt 5324
_reflns_number_total 5896
_reflns_threshold_expression >2sigma(I)
_cod_data_source_file jo202665q_si_002.cif
_cod_data_source_block sa995
_cod_original_cell_volume 2586.2(9)
_cod_database_code 4027170

loop_
_symmetry_equiv_pos_as_xyz
'x, y, z'
'-x+1/2, y+1/2, -z+1/2'
'-x, -y, -z'
'x-1/2, -y-1/2, z-1/2'

loop_
_atom_site_label
_atom_site_type_symbol
_atom_site_fract_x
_atom_site_fract_y
_atom_site_fract_z
_atom_site_U_iso_or_equiv
_atom_site_adp_type
_atom_site_occupancy
_atom_site_symmetry_multiplicity
_atom_site_calc_flag
_atom_site_refinement_flags
Cl1 Cl 0.43666(7) -0.06510(4) 0.15225(4) 0.04295(18) Uani 1 1 d .
Cl2 Cl 0.67810(7) 0.36628(4) -0.35132(4) 0.04339(18) Uani 1 1 d .
S1 S 0.66571(7) 0.21220(4) 0.15109(4) 0.03660(17) Uani 1 1 d .
O1 O 0.97336(19) 0.11273(10) -0.02438(11) 0.0375(4) Uani 1 1 d .
O2 O 1.17864(19) 0.44829(11) 0.04940(13) 0.0458(5) Uani 1 1 d .
N1 N 0.8068(2) 0.33436(11) 0.11130(13) 0.0326(5) Uani 1 1 d .
N2 N 0.9474(2) 0.44148(12) 0.13189(14) 0.0382(5) Uani 1 1 d .
H2A H 1.0225 0.4690 0.1224 0.046 Uiso 1 1 calc R
H2B H 0.8835 0.4589 0.1662 0.046 Uiso 1 1 calc R
C1 C 0.9304(3) 0.37316(14) 0.09420(15) 0.0319(5) Uani 1 1 d .
C2 C 1.0258(2) 0.34171(14) 0.03947(15) 0.0312(5) Uani 1 1 d .
C3 C 0.9767(2) 0.27374(13) -0.01455(15) 0.0290(5) Uani 1 1 d .
H3A H 1.0613 0.2430 -0.0286 0.035 Uiso 1 1 calc R
C4 C 0.8795(2) 0.22300(13) 0.03575(15) 0.0291(5) Uani 1 1 d .
C5 C 0.7939(2) 0.25681(13) 0.09215(15) 0.0295(5) Uani 1 1 d .
C6 C 0.8829(2) 0.14151(14) 0.02050(14) 0.0298(5) Uani 1 1 d .
C7 C 0.7729(2) 0.09218(13) 0.05634(14) 0.0292(5) Uani 1 1 d .
C8 C 0.6729(3) 0.11884(13) 0.11261(15) 0.0312(5) Uani 1 1 d .
C9 C 0.7661(3) 0.01559(14) 0.03081(16) 0.0341(5) Uani 1 1 d .
H9A H 0.8338 -0.0034 -0.0070 0.041 Uiso 1 1 calc R
C10 C 0.6642(3) -0.03281(15) 0.05884(16) 0.0371(6) Uani 1 1 d .
H10A H 0.6603 -0.0844 0.0401 0.044 Uiso 1 1 calc R
C11 C 0.5667(3) -0.00477(14) 0.11534(16) 0.0337(5) Uani 1 1 d .
C12 C 0.5698(3) 0.06980(14) 0.14302(16) 0.0343(5) Uani 1 1 d .
H12A H 0.5032 0.0878 0.1821 0.041 Uiso 1 1 calc R
C13 C 1.1521(3) 0.38211(14) 0.02208(17) 0.0356(5) Uani 1 1 d .
C14 C 1.2607(3) 0.34591(14) -0.03237(17) 0.0350(5) Uani 1 1 d .
C15 C 1.3031(3) 0.38347(18) -0.1051(2) 0.0537(8) Uani 1 1 d .
H15A H 1.2603 0.4305 -0.1218 0.064 Uiso 1 1 calc R
C16 C 1.4076(4) 0.3528(2) -0.1538(2) 0.0664(10) Uani 1 1 d .
H16A H 1.4343 0.3782 -0.2046 0.080 Uiso 1 1 calc R
C17 C 1.4733(3) 0.28557(18) -0.1289(2) 0.0569(9) Uani 1 1 d .
H17A H 1.5451 0.2646 -0.1625 0.068 Uiso 1 1 calc R
C18 C 1.4340(3) 0.24934(16) -0.0553(2) 0.0457(7) Uani 1 1 d .
H18A H 1.4810 0.2040 -0.0368 0.055 Uiso 1 1 calc R
C19 C 1.3266(3) 0.27835(15) -0.00805(18) 0.0395(6) Uani 1 1 d .
H19A H 1.2977 0.2518 0.0415 0.047 Uiso 1 1 calc R
C20 C 0.9019(2) 0.29825(13) -0.09990(15) 0.0285(5) Uani 1 1 d .
C21 C 0.8541(3) 0.37221(14) -0.11340(16) 0.0333(5) Uani 1 1 d .
H21A H 0.8680 0.4092 -0.0691 0.040 Uiso 1 1 calc R
C22 C 0.7860(3) 0.39315(14) -0.19068(16) 0.0345(5) Uani 1 1 d .
H22A H 0.7538 0.4441 -0.1991 0.041 Uiso 1 1 calc R
C23 C 0.7654(2) 0.33973(14) -0.25495(15) 0.0317(5) Uani 1 1 d .
C24 C 0.8119(3) 0.26559(15) -0.24353(16) 0.0382(6) Uani 1 1 d .
H24A H 0.7977 0.2288 -0.2880 0.046 Uiso 1 1 calc R
C25 C 0.8795(3) 0.24579(14) -0.16621(16) 0.0365(6) Uani 1 1 d .
H25A H 0.9116 0.1948 -0.1582 0.044 Uiso 1 1 calc R
C26 C 0.6965(3) 0.37277(13) 0.15569(15) 0.0315(5) Uani 1 1 d .
C27 C 0.5877(3) 0.40624(15) 0.10766(17) 0.0400(6) Uani 1 1 d .
H27A H 0.5864 0.4044 0.0465 0.048 Uiso 1 1 calc R
C28 C 0.4810(3) 0.44226(17) 0.1491(2) 0.0477(7) Uani 1 1 d .
H28A H 0.4050 0.4649 0.1167 0.057 Uiso 1 1 calc R
C29 C 0.4851(3) 0.44536(16) 0.2383(2) 0.0468(7) Uani 1 1 d .
H29A H 0.4117 0.4705 0.2668 0.056 Uiso 1 1 calc R
C30 C 0.5935(3) 0.41271(16) 0.28578(18) 0.0409(6) Uani 1 1 d .
H30A H 0.5953 0.4155 0.3469 0.049 Uiso 1 1 calc R
C31 C 0.7009(3) 0.37548(15) 0.24488(16) 0.0363(6) Uani 1 1 d .
H31A H 0.7760 0.3523 0.2775 0.044 Uiso 1 1 calc R

loop_
_atom_site_aniso_label
_atom_site_aniso_U_11
_atom_site_aniso_U_22
_atom_site_aniso_U_33
_atom_site_aniso_U_23
_atom_site_aniso_U_13
_atom_site_aniso_U_12
Cl1 0.0410(4) 0.0407(4) 0.0472(4) 0.0038(3) 0.0027(3) -0.0075(3)
Cl2 0.0465(4) 0.0477(4) 0.0355(3) 0.0021(3) -0.0046(3) 0.0053(3)
S1 0.0378(4) 0.0329(3) 0.0401(3) -0.0060(2) 0.0132(3) 0.0000(3)
O1 0.0394(10) 0.0331(9) 0.0411(10) -0.0031(7) 0.0137(8) 0.0068(8)
O2 0.0362(10) 0.0368(10) 0.0646(13) -0.0133(9) 0.0037(9) -0.0065(8)
N1 0.0321(11) 0.0284(10) 0.0376(11) -0.0061(8) 0.0068(9) 0.0013(8)
N2 0.0366(12) 0.0342(12) 0.0441(12) -0.0118(9) 0.0045(9) -0.0031(9)
C1 0.0338(13) 0.0309(12) 0.0307(12) -0.0025(9) -0.0012(10) -0.0017(10)
C2 0.0287(12) 0.0313(12) 0.0337(12) -0.0036(9) 0.0011(10) 0.0004(10)
C3 0.0263(11) 0.0301(12) 0.0305(12) -0.0020(9) 0.0015(9) 0.0018(9)
C4 0.0297(12) 0.0298(12) 0.0279(11) -0.0011(9) 0.0013(9) 0.0027(9)
C5 0.0300(12) 0.0294(12) 0.0291(11) -0.0018(9) 0.0000(9) 0.0029(10)
C6 0.0312(12) 0.0322(12) 0.0258(11) 0.0006(9) 0.0002(9) 0.0059(10)
C7 0.0296(12) 0.0303(12) 0.0273(11) -0.0005(9) -0.0014(9) 0.0042(9)
C8 0.0317(12) 0.0284(12) 0.0333(12) -0.0002(9) -0.0001(10) 0.0018(10)
C9 0.0359(13) 0.0326(13) 0.0339(12) -0.0001(10) 0.0018(10) 0.0052(10)
C10 0.0418(15) 0.0312(13) 0.0378(13) -0.0023(10) -0.0017(11) 0.0001(11)
C11 0.0327(13) 0.0352(13) 0.0330(12) 0.0038(10) -0.0016(10) -0.0024(10)
C12 0.0291(12) 0.0372(13) 0.0365(13) -0.0016(10) 0.0019(10) 0.0023(10)
C13 0.0316(13) 0.0343(13) 0.0406(13) -0.0001(10) -0.0018(10) -0.0014(10)
C14 0.0264(12) 0.0344(13) 0.0440(14) -0.0026(11) 0.0008(10) -0.0047(10)
C15 0.0493(18) 0.0433(17) 0.070(2) 0.0169(14) 0.0198(16) 0.0037(14)
C16 0.066(2) 0.062(2) 0.075(2) 0.0181(18) 0.0368(19) -0.0012(18)
C17 0.0437(17) 0.0480(18) 0.081(2) -0.0052(16) 0.0293(17) -0.0038(14)
C18 0.0356(14) 0.0364(15) 0.0653(19) -0.0033(13) 0.0042(13) 0.0011(12)
C19 0.0396(14) 0.0341(14) 0.0449(15) 0.0002(11) 0.0035(12) -0.0007(11)
C20 0.0257(11) 0.0297(12) 0.0305(11) -0.0015(9) 0.0049(9) -0.0001(9)
C21 0.0363(13) 0.0292(12) 0.0347(12) -0.0038(10) 0.0054(10) -0.0025(10)
C22 0.0345(13) 0.0285(12) 0.0407(13) 0.0011(10) 0.0030(10) 0.0027(10)
C23 0.0271(12) 0.0368(13) 0.0315(12) 0.0021(10) 0.0046(9) 0.0013(10)
C24 0.0472(16) 0.0356(13) 0.0319(12) -0.0083(10) 0.0013(11) 0.0028(12)
C25 0.0460(15) 0.0282(12) 0.0353(13) -0.0028(10) 0.0010(11) 0.0073(11)
C26 0.0327(13) 0.0284(12) 0.0335(12) -0.0078(9) 0.0042(10) 0.0017(10)
C27 0.0424(15) 0.0384(14) 0.0389(14) -0.0041(11) -0.0002(11) 0.0027(12)
C28 0.0373(15) 0.0440(16) 0.0615(19) -0.0043(13) -0.0005(13) 0.0083(12)
C29 0.0374(15) 0.0420(16) 0.0622(19) -0.0139(13) 0.0148(13) 0.0009(12)
C30 0.0412(15) 0.0419(15) 0.0404(14) -0.0115(11) 0.0113(12) -0.0078(12)
C31 0.0337(13) 0.0420(14) 0.0334(13) -0.0048(10) 0.0025(10) -0.0006(11)

loop_
_atom_type_symbol
_atom_type_description
_atom_type_scat_dispersion_real
_atom_type_scat_dispersion_imag
_atom_type_scat_source
C C 0.0033 0.0016 'International Tables Vol C Tables 4.2.6.8 and 6.1.1.4'
H H 0.0000 0.0000 'International Tables Vol C Tables 4.2.6.8 and 6.1.1.4'
N N 0.0061 0.0033 'International Tables Vol C Tables 4.2.6.8 and 6.1.1.4'
O O 0.0106 0.0060 'International Tables Vol C Tables 4.2.6.8 and 6.1.1.4'
S S 0.1246 0.1234 'International Tables Vol C Tables 4.2.6.8 and 6.1.1.4'
Cl Cl 0.1484 0.1585 'International Tables Vol C Tables 4.2.6.8 and 6.1.1.4'

loop_
_geom_angle_atom_site_label_1
_geom_angle_atom_site_label_2
_geom_angle_atom_site_label_3
_geom_angle
C5 S1 C8 101.65(11)
C1 N1 C5 120.09(19)
C1 N1 C26 119.98(19)
C5 N1 C26 119.71(19)
C1 N2 H2A 120.0
C1 N2 H2B 120.0
H2A N2 H2B 120.0
N2 C1 C2 123.6(2)
N2 C1 N1 116.1(2)
C2 C1 N1 120.3(2)
C1 C2 C13 119.8(2)
C1 C2 C3 117.1(2)
C13 C2 C3 121.7(2)
C2 C3 C4 110.72(19)
C2 C3 C20 112.21(19)
C4 C3 C20 109.63(19)
C2 C3 H3A 108.0
C4 C3 H3A 108.0
C20 C3 H3A 108.0
C5 C4 C6 123.6(2)
C5 C4 C3 118.1(2)
C6 C4 C3 118.29(19)
C4 C5 N1 120.8(2)
C4 C5 S1 126.64(19)
N1 C5 S1 112.46(16)
O1 C6 C4 120.9(2)
O1 C6 C7 119.5(2)
C4 C6 C7 119.5(2)
C8 C7 C9 118.2(2)
C8 C7 C6 123.3(2)
C9 C7 C6 118.5(2)
C7 C8 C12 120.7(2)
C7 C8 S1 124.40(19)
C12 C8 S1 114.90(18)
C10 C9 C7 121.8(2)
C10 C9 H9A 119.1
C7 C9 H9A 119.1
C9 C10 C11 118.7(2)
C9 C10 H10A 120.6
C11 C10 H10A 120.6
C12 C11 C10 121.7(2)
C12 C11 Cl1 118.64(19)
C10 C11 Cl1 119.66(19)
C11 C12 C8 118.9(2)
C11 C12 H12A 120.6
C8 C12 H12A 120.6
O2 C13 C2 123.5(2)
O2 C13 C14 116.5(2)
C2 C13 C14 120.1(2)
C15 C14 C19 119.0(2)
C15 C14 C13 119.4(2)
C19 C14 C13 121.4(2)
C16 C15 C14 120.3(3)
C16 C15 H15A 119.9
C14 C15 H15A 119.9
C17 C16 C15 120.4(3)
C17 C16 H16A 119.8
C15 C16 H16A 119.8
C18 C17 C16 119.4(3)
C18 C17 H17A 120.3
C16 C17 H17A 120.3
C17 C18 C19 120.4(3)
C17 C18 H18A 119.8
C19 C18 H18A 119.8
C18 C19 C14 120.5(3)
C18 C19 H19A 119.8
C14 C19 H19A 119.8
C21 C20 C25 117.8(2)
C21 C20 C3 121.9(2)
C25 C20 C3 120.3(2)
C20 C21 C22 121.1(2)
C20 C21 H21A 119.5
C22 C21 H21A 119.5
C23 C22 C21 119.6(2)
C23 C22 H22A 120.2
C21 C22 H22A 120.2
C22 C23 C24 120.7(2)
C22 C23 Cl2 119.32(19)
C24 C23 Cl2 119.97(19)
C23 C24 C25 118.8(2)
C23 C24 H24A 120.6
C25 C24 H24A 120.6
C24 C25 C20 122.0(2)
C24 C25 H25A 119.0
C20 C25 H25A 119.0
C27 C26 C31 121.1(2)
C27 C26 N1 118.9(2)
C31 C26 N1 120.0(2)
C28 C27 C26 119.5(3)
C28 C27 H27A 120.2
C26 C27 H27A 120.2
C27 C28 C29 119.6(3)
C27 C28 H28A 120.2
C29 C28 H28A 120.2
C30 C29 C28 120.8(2)
C30 C29 H29A 119.6
C28 C29 H29A 119.6
C29 C30 C31 120.2(3)
C29 C30 H30A 119.9
C31 C30 H30A 119.9
C26 C31 C30 118.8(2)
C26 C31 H31A 120.6
C30 C31 H31A 120.6

loop_
_geom_bond_atom_site_label_1
_geom_bond_atom_site_label_2
_geom_bond_distance
Cl1 C11 1.742(2)
Cl2 C23 1.744(3)
S1 C5 1.741(2)
S1 C8 1.743(2)
O1 C6 1.238(3)
O2 C13 1.256(3)
N1 C1 1.394(3)
N1 C5 1.394(3)
N1 C26 1.446(3)
N2 C1 1.339(3)
N2 H2A 0.8800
N2 H2B 0.8800
C1 C2 1.384(3)
C2 C13 1.430(3)
C2 C3 1.519(3)
C3 C4 1.521(3)
C3 C20 1.539(3)
C3 H3A 1.0000
C4 C5 1.357(3)
C4 C6 1.447(3)
C6 C7 1.483(3)
C7 C8 1.398(3)
C7 C9 1.399(3)
C8 C12 1.401(3)
C9 C10 1.372(3)
C9 H9A 0.9500
C10 C11 1.393(3)
C10 H10A 0.9500
C11 C12 1.374(3)
C12 H12A 0.9500
C13 C14 1.503(3)
C14 C15 1.383(4)
C14 C19 1.384(4)
C15 C16 1.382(4)
C15 H15A 0.9500
C16 C17 1.381(5)
C16 H16A 0.9500
C17 C18 1.374(4)
C17 H17A 0.9500
C18 C19 1.380(4)
C18 H18A 0.9500
C19 H19A 0.9500
C20 C21 1.386(3)
C20 C25 1.390(3)
C21 C22 1.389(4)
C21 H21A 0.9500
C22 C23 1.376(3)
C22 H22A 0.9500
C23 C24 1.381(4)
C24 C25 1.383(4)
C24 H24A 0.9500
C25 H25A 0.9500
C26 C27 1.381(4)
C26 C31 1.385(3)
C27 C28 1.378(4)
C27 H27A 0.9500
C28 C29 1.385(4)
C28 H28A 0.9500
C29 C30 1.369(4)
C29 H29A 0.9500
C30 C31 1.388(3)
C30 H30A 0.9500
C31 H31A 0.9500

loop_
_geom_hbond_atom_site_label_D
_geom_hbond_atom_site_label_H
_geom_hbond_atom_site_label_A
_geom_hbond_distance_DH
_geom_hbond_distance_HA
_geom_hbond_distance_DA
_geom_hbond_angle_DHA
N2 H2A O2 0.88 1.94 2.595(3) 130.1

loop_
_geom_torsion_atom_site_label_1
_geom_torsion_atom_site_label_2
_geom_torsion_atom_site_label_3
_geom_torsion_atom_site_label_4
_geom_torsion
C5 N1 C1 N2 -165.1(2)
C26 N1 C1 N2 9.6(3)
C5 N1 C1 C2 16.3(3)
C26 N1 C1 C2 -169.0(2)
N2 C1 C2 C13 1.3(4)
N1 C1 C2 C13 179.7(2)
N2 C1 C2 C3 -165.7(2)
N1 C1 C2 C3 12.7(3)
C1 C2 C3 C4 -36.1(3)
C13 C2 C3 C4 157.2(2)
C1 C2 C3 C20 86.8(3)
C13 C2 C3 C20 -80.0(3)
C2 C3 C4 C5 33.8(3)
C20 C3 C4 C5 -90.5(3)
C2 C3 C4 C6 -146.5(2)
C20 C3 C4 C6 89.1(3)
C6 C4 C5 N1 172.6(2)
C3 C4 C5 N1 -7.8(3)
C6 C4 C5 S1 -4.5(4)
C3 C4 C5 S1 175.15(17)
C1 N1 C5 C4 -19.1(3)
C26 N1 C5 C4 166.2(2)
C1 N1 C5 S1 158.36(18)
C26 N1 C5 S1 -16.3(3)
C8 S1 C5 C4 -3.5(3)
C8 S1 C5 N1 179.17(17)
C5 C4 C6 O1 -172.0(2)
C3 C4 C6 O1 8.4(3)
C5 C4 C6 C7 10.4(4)
C3 C4 C6 C7 -169.2(2)
O1 C6 C7 C8 175.2(2)
C4 C6 C7 C8 -7.1(3)
O1 C6 C7 C9 -6.6(3)
C4 C6 C7 C9 171.0(2)
C9 C7 C8 C12 0.6(4)
C6 C7 C8 C12 178.7(2)
C9 C7 C8 S1 179.92(18)
C6 C7 C8 S1 -1.9(3)
C5 S1 C8 C7 6.5(2)
C5 S1 C8 C12 -174.12(19)
C8 C7 C9 C10 0.6(4)
C6 C7 C9 C10 -177.7(2)
C7 C9 C10 C11 -1.0(4)
C9 C10 C11 C12 0.3(4)
C9 C10 C11 Cl1 -179.77(19)
C10 C11 C12 C8 0.8(4)
Cl1 C11 C12 C8 -179.12(19)
C7 C8 C12 C11 -1.2(4)
S1 C8 C12 C11 179.35(19)
C1 C2 C13 O2 -5.0(4)
C3 C2 C13 O2 161.4(2)
C1 C2 C13 C14 175.8(2)
C3 C2 C13 C14 -17.8(4)
O2 C13 C14 C15 -55.4(4)
C2 C13 C14 C15 123.9(3)
O2 C13 C14 C19 119.9(3)
C2 C13 C14 C19 -60.8(3)
C19 C14 C15 C16 1.5(5)
C13 C14 C15 C16 177.0(3)
C14 C15 C16 C17 -1.8(6)
C15 C16 C17 C18 0.0(6)
C16 C17 C18 C19 2.2(5)
C17 C18 C19 C14 -2.5(4)
C15 C14 C19 C18 0.6(4)
C13 C14 C19 C18 -174.7(2)
C2 C3 C20 C21 -15.8(3)
C4 C3 C20 C21 107.7(2)
C2 C3 C20 C25 164.6(2)
C4 C3 C20 C25 -71.9(3)
C25 C20 C21 C22 0.0(4)
C3 C20 C21 C22 -179.6(2)
C20 C21 C22 C23 0.1(4)
C21 C22 C23 C24 -0.2(4)
C21 C22 C23 Cl2 179.30(18)
C22 C23 C24 C25 0.1(4)
Cl2 C23 C24 C25 -179.3(2)
C23 C24 C25 C20 0.0(4)
C21 C20 C25 C24 0.0(4)
C3 C20 C25 C24 179.6(2)
C1 N1 C26 C27 95.2(3)
C5 N1 C26 C27 -90.1(3)
C1 N1 C26 C31 -84.9(3)
C5 N1 C26 C31 89.8(3)
C31 C26 C27 C28 -0.7(4)
N1 C26 C27 C28 179.2(2)
C26 C27 C28 C29 0.9(4)
C27 C28 C29 C30 -0.4(4)
C28 C29 C30 C31 -0.4(4)
C27 C26 C31 C30 -0.1(4)
N1 C26 C31 C30 -180.0(2)
C29 C30 C31 C26 0.6(4)
